data_2200541
loop_
_publ_author_name
'Liang, Yucang'
'Hong, Maochun'
'Cao, Rong'
'Shi, Qian'

_publ_section_title
;
 Bis(pyridine-2,4-dicarboxylato)copper(II) dihydrate
;
_journal_issue 8
_journal_name_full 'Acta Crystallographica Section E'
_journal_page_first m380
_journal_page_last m381
_journal_paper_doi 10.1107/S1600536801011333
_journal_volume 57
_journal_year 2001
_chemical_formula_iupac '[Cu (C7 H4 N O4)2], 2H2 O'
_chemical_formula_moiety 'C14 H8 Cu N2 O8, 2H2 O'
_chemical_formula_sum 'C14 H12 Cu N2 O10'
_chemical_formula_weight 431.80
_space_group_IT_number 2
_symmetry_cell_setting triclinic
_symmetry_space_group_name_Hall '-P 1'
_symmetry_space_group_name_H-M 'P -1'
_audit_creation_method SHELXL-97
_cell_angle_alpha 73.67(3)
_cell_angle_beta 82.67(3)
_cell_angle_gamma 85.04(3)
_cell_formula_units_Z 2
_cell_length_a 7.212(3)
_cell_length_b 10.139(3)
_cell_length_c 11.337(5)
_cell_measurement_reflns_used 4087
_cell_measurement_temperature 293(2)
_cell_measurement_theta_max 25.03
_cell_measurement_theta_min 1.88
_cell_volume 787.9(5)
_computing_cell_refinement 'SMART and SAINT (Siemens, 1994)'
_computing_data_collection 'SMART (Siemens, 1994)'
_computing_data_reduction 'XPREP (Siemens, 1994)'
_computing_molecular_graphics SHELXL97
_computing_publication_material SHELXL97
_computing_structure_refinement 'SHELXL97 (Sheldrick, 1997)'
_computing_structure_solution 'SHELXS97 (Sheldrick, 1997)'
_diffrn_ambient_temperature 293(2)
_diffrn_measured_fraction_theta_full .987
_diffrn_measured_fraction_theta_max .987
_diffrn_measurement_device_type 'SMART CCD'
_diffrn_measurement_method \w
_diffrn_radiation_monochromator graphite
_diffrn_radiation_source 'fine-focus sealed tube'
_diffrn_radiation_type MoK\a
_diffrn_radiation_wavelength .71073
_diffrn_reflns_av_R_equivalents .0169
_diffrn_reflns_av_sigmaI/netI .0345
_diffrn_reflns_limit_h_max 6
_diffrn_reflns_limit_h_min -8
_diffrn_reflns_limit_k_max 12
_diffrn_reflns_limit_k_min -11
_diffrn_reflns_limit_l_max 13
_diffrn_reflns_limit_l_min -13
_diffrn_reflns_number 4087
_diffrn_reflns_theta_full 25.03
_diffrn_reflns_theta_max 25.03
_diffrn_reflns_theta_min 1.88
_diffrn_standards_decay_% none
_diffrn_standards_interval_count none
_diffrn_standards_interval_time none
_diffrn_standards_number none
_exptl_absorpt_coefficient_mu 1.450
_exptl_absorpt_correction_T_max .944
_exptl_absorpt_correction_T_min .586
_exptl_absorpt_correction_type empirical
_exptl_absorpt_process_details '(SADABS; Sheldrick, 1996)'
_exptl_crystal_colour green
_exptl_crystal_density_diffrn 1.820
_exptl_crystal_density_method 'not measured'
_exptl_crystal_description needle
_exptl_crystal_F_000 438
_exptl_crystal_size_max .42
_exptl_crystal_size_mid .10
_exptl_crystal_size_min .04
_refine_diff_density_max .609
_refine_diff_density_min -.328
_refine_ls_extinction_method none
_refine_ls_goodness_of_fit_ref 1.040
_refine_ls_hydrogen_treatment mixed
_refine_ls_matrix_type full
_refine_ls_number_parameters 268
_refine_ls_number_reflns 2754
_refine_ls_number_restraints 6
_refine_ls_restrained_S_all 1.041
_refine_ls_R_factor_gt .0355
_refine_ls_shift/su_max .001
_refine_ls_shift/su_mean .000
_refine_ls_structure_factor_coef Fsqd
_refine_ls_weighting_details 'calc w = 1/[\s^2^(Fo^2^)+(0.0527P)^2^+0.4456P] where P = (Fo^2^+2Fc^2^)/3'
_refine_ls_weighting_scheme calc
_refine_ls_wR_factor_ref .0978
_reflns_number_gt 2345
_reflns_number_total 2754
_reflns_threshold_expression I>2\s(I)
_cod_data_source_file wn6019.cif
_cod_data_source_block I
_cod_depositor_comments
;
The following automatic conversions were performed:
'_symmetry_cell_setting' value 'Triclinic' changed to 'triclinic'
according to '/home/saulius/struct/CIF-dictionaries/cif_core.dic'
dictionary named 'cif_core.dic' version 2.4.1 from 2010-06-29.

Automatic conversion script
Id: cif_fix_enum 1527 2010-12-29 10:47:43Z saulius 

The following automatic conversions were performed:

'_symmetry_cell_setting' value 'Triclinic' changed to 'triclinic'
according to /home/saulius/struct/CIF-dictionaries/cif_core.dic
dictionary named 'cif_core.dic' version 2.4.1 from 2010-06-29.

Automatic conversion script
Id: cif_fix_values 1715 2011-07-08 13:25:40Z adriana 
;
_cod_original_cell_volume 787.8(5)
_cod_database_code 2200541
_cod_database_fobs_code 2200541

loop_
_symmetry_equiv_pos_as_xyz
'x, y, z'
'-x, -y, -z'

loop_
_atom_site_label
_atom_site_fract_x
_atom_site_fract_y
_atom_site_fract_z
_atom_site_U_iso_or_equiv
_atom_site_adp_type
_atom_site_calc_flag
_atom_site_refinement_flags
_atom_site_occupancy
_atom_site_disorder_assembly
_atom_site_disorder_group
_atom_site_type_symbol
Cu 1.27541(5) 1.49224(3) .25191(3) .03307(15) Uani d . 1 . . Cu
O1 1.2538(3) 1.4647(2) .43016(17) .0368(5) Uani d . 1 . . O
O2 1.2721(3) 1.5772(2) .56913(18) .0444(5) Uani d . 1 . . O
O3 1.6457(4) 2.0310(2) .3902(2) .0534(6) Uani d . 1 . . O
O4 1.5974(4) 2.1257(2) .1930(2) .0534(6) Uani d D 1 . . O
H4A 1.607(6) 2.211(3) .208(4) .081(14) Uiso d D 1 . . H
O5 1.2745(3) 1.5269(2) .07431(17) .0355(5) Uani d . 1 . . O
O6 1.1984(3) 1.4340(2) -.06682(18) .0394(5) Uani d . 1 . . O
O7 .9924(4) .8422(2) .3087(2) .0517(6) Uani d D 1 . . O
H7A .979(6) .760(3) .291(4) .079(14) Uiso d D 1 . . H
O8 1.0782(5) .9119(3) .1063(3) .0798(10) Uani d . 1 . . O
O01 .9524(3) 1.6088(2) .26439(19) .0358(5) Uani d D 1 . . O
H01A .907(5) 1.615(4) .193(2) .062(12) Uiso d D 1 . . H
H01B .869(4) 1.555(3) .322(3) .064(12) Uiso d D 1 . . H
O02 1.6122(3) 1.3612(2) .2347(2) .0435(5) Uani d D 1 . . O
H02A 1.646(5) 1.362(4) .309(2) .063(12) Uiso d D 1 . . H
H02B 1.686(5) 1.423(3) .176(3) .064(12) Uiso d D 1 . . H
N1 1.3952(3) 1.6618(2) .2473(2) .0288(5) Uani d . 1 . . N
N2 1.1834(3) 1.3128(2) .2575(2) .0300(5) Uani d . 1 . . N
C11 1.2989(4) 1.5657(3) .4626(2) .0307(6) Uani d . 1 . . C
C12 1.3909(4) 1.6795(3) .3611(2) .0280(6) Uani d . 1 . . C
C13 1.4613(4) 1.7935(3) .3799(3) .0312(6) Uani d . 1 . . C
H13A 1.4584 1.8035 .4592 .037 Uiso calc R 1 . . H
C14 1.5364(4) 1.8928(3) .2778(3) .0301(6) Uani d . 1 . . C
C15 1.5437(4) 1.8727(3) .1610(3) .0345(6) Uani d . 1 . . C
H15A 1.5969 1.9368 .0918 .041 Uiso calc R 1 . . H
C16 1.4709(4) 1.7564(3) .1490(2) .0323(6) Uani d . 1 . . C
H16A 1.4744 1.7433 .0708 .039 Uiso calc R 1 . . H
C17 1.6002(4) 2.0233(3) .2941(3) .0359(7) Uani d . 1 . . C
C21 1.2142(4) 1.4312(3) .0412(2) .0306(6) Uani d . 1 . . C
C22 1.1656(4) 1.3025(3) .1436(2) .0280(6) Uani d . 1 . . C
C23 1.1163(4) 1.1824(3) .1244(3) .0327(6) Uani d . 1 . . C
H23A 1.1007 1.1779 .0455 .039 Uiso calc R 1 . . H
C24 1.0903(4) 1.0683(3) .2259(3) .0340(6) Uani d . 1 . . C
C25 1.1122(4) 1.0791(3) .3419(3) .0364(7) Uani d . 1 . . C
H25A 1.0970 1.0032 .4104 .044 Uiso calc R 1 . . H
C26 1.1566(5) 1.2032(3) .3555(3) .0378(7) Uani d . 1 . . C
H26A 1.1682 1.2109 .4340 .045 Uiso calc R 1 . . H
C27 1.0492(5) .9338(3) .2068(3) .0409(7) Uani d . 1 . . C

loop_
_atom_site_aniso_label
_atom_site_aniso_U_11
_atom_site_aniso_U_22
_atom_site_aniso_U_33
_atom_site_aniso_U_12
_atom_site_aniso_U_13
_atom_site_aniso_U_23
Cu .0532(3) .0268(2) .0222(2) -.01591(16) -.00435(15) -.00754(14)
O1 .0578(13) .0306(11) .0248(10) -.0177(9) -.0060(9) -.0068(8)
O2 .0680(15) .0474(13) .0223(10) -.0271(11) -.0006(9) -.0114(9)
O3 .0734(17) .0470(14) .0487(14) -.0196(12) -.0122(12) -.0202(11)
O4 .0873(19) .0309(12) .0455(14) -.0212(12) -.0097(12) -.0100(11)
O5 .0546(13) .0307(11) .0236(10) -.0155(9) -.0031(9) -.0079(8)
O6 .0597(14) .0409(12) .0214(10) -.0145(10) -.0056(9) -.0108(9)
O7 .0668(16) .0323(12) .0601(16) -.0182(11) .0061(12) -.0204(12)
O8 .152(3) .0427(15) .0544(17) -.0150(17) -.0312(18) -.0180(13)
O01 .0489(13) .0309(11) .0297(11) -.0141(9) -.0051(9) -.0076(9)
O02 .0686(15) .0351(12) .0307(12) -.0225(11) -.0075(11) -.0083(10)
N1 .0378(13) .0263(12) .0238(11) -.0054(10) -.0044(9) -.0077(9)
N2 .0418(13) .0276(12) .0227(11) -.0091(10) -.0006(10) -.0092(10)
C11 .0382(15) .0320(15) .0228(14) -.0086(12) -.0072(11) -.0050(12)
C12 .0342(14) .0266(14) .0237(13) -.0042(11) -.0062(11) -.0055(11)
C13 .0392(16) .0308(15) .0280(14) -.0063(12) -.0056(12) -.0129(12)
C14 .0330(14) .0260(14) .0332(15) -.0049(11) -.0032(11) -.0103(12)
C15 .0439(17) .0295(15) .0296(15) -.0092(13) .0005(12) -.0070(12)
C16 .0452(16) .0292(15) .0242(14) -.0066(12) -.0023(12) -.0093(12)
C17 .0359(16) .0357(16) .0394(17) -.0098(13) .0021(13) -.0158(14)
C21 .0376(15) .0313(15) .0240(14) -.0059(12) -.0022(11) -.0086(12)
C22 .0310(14) .0293(14) .0254(14) -.0060(11) -.0009(11) -.0098(11)
C23 .0404(16) .0342(16) .0286(14) -.0057(12) -.0063(12) -.0149(12)
C24 .0349(15) .0320(15) .0383(16) -.0035(12) -.0048(12) -.0139(13)
C25 .0499(18) .0294(15) .0286(15) -.0104(13) .0038(12) -.0068(12)
C26 .0553(19) .0353(16) .0251(14) -.0144(14) .0005(13) -.0105(13)
C27 .0500(19) .0285(16) .0489(19) -.0008(14) -.0142(15) -.0144(14)

loop_
_atom_type_symbol
_atom_type_description
_atom_type_scat_dispersion_real
_atom_type_scat_dispersion_imag
_atom_type_scat_source
C C .0033 .0016 'International Tables Vol C Tables 4.2.6.8 and 6.1.1.4'
H H .0000 .0000 'International Tables Vol C Tables 4.2.6.8 and 6.1.1.4'
N N .0061 .0033 'International Tables Vol C Tables 4.2.6.8 and 6.1.1.4'
O O .0106 .0060 'International Tables Vol C Tables 4.2.6.8 and 6.1.1.4'
Cu Cu .3201 1.2651 'International Tables Vol C Tables 4.2.6.8 and 6.1.1.4'

loop_
_geom_angle_atom_site_label_1
_geom_angle_atom_site_label_2
_geom_angle_atom_site_label_3
_geom_angle_site_symmetry_1
_geom_angle_site_symmetry_3
_geom_angle
_geom_angle_publ_flag
O5 Cu O1 . . 174.94(9) yes
O5 Cu N2 . . 83.63(9) yes
O1 Cu N2 . . 96.47(9) yes
O5 Cu N1 . . 97.05(9) yes
O1 Cu N1 . . 83.40(9) yes
N2 Cu N1 . . 173.73(10) yes
C11 O1 Cu . . 114.43(17) yes
C11 O2 O02 . 2_886 151.7(2) ?
C11 O2 O01 . 2_786 116.58(19) ?
O02 O2 O01 2_886 2_786 87.39(9) ?
C17 O4 O02 . 1_565 112.48(19) ?
C17 O4 H4A . . 112(3) ?
O02 O4 H4A 1_565 . 2(3) ?
C21 O5 Cu . . 114.81(17) yes
C21 O6 O02 . 2_885 112.72(19) ?
C21 O6 O01 . 2_785 159.0(2) ?
O02 O6 O01 2_885 2_785 86.75(9) ?
C27 O7 O01 . 1_545 110.48(19) ?
C27 O7 H7A . . 109(3) ?
O01 O7 H7A 1_545 . 1(3) ?
H01A O01 H01B . . 102(3) ?
H02A O02 H02B . . 106(3) ?
C16 N1 C12 . . 119.6(2) ?
C16 N1 Cu . . 128.61(19) yes
C12 N1 Cu . . 111.75(18) yes
C26 N2 C22 . . 119.7(2) ?
C26 N2 Cu . . 128.11(19) yes
C22 N2 Cu . . 111.84(18) yes
O2 C11 O1 . . 124.8(3) ?
O2 C11 C12 . . 119.2(2) ?
O1 C11 C12 . . 116.0(2) ?
N1 C12 C13 . . 121.9(2) ?
N1 C12 C11 . . 113.7(2) ?
C13 C12 C11 . . 124.4(2) ?
C12 C13 C14 . . 118.5(2) ?
C12 C13 H13A . . 120.7 ?
C14 C13 H13A . . 120.7 ?
C13 C14 C15 . . 119.3(2) ?
C13 C14 C17 . . 119.8(3) ?
C15 C14 C17 . . 120.9(3) ?
C16 C15 C14 . . 119.1(3) ?
C16 C15 H15A . . 120.4 ?
C14 C15 H15A . . 120.4 ?
N1 C16 C15 . . 121.5(3) ?
N1 C16 H16A . . 119.2 ?
C15 C16 H16A . . 119.2 ?
O3 C17 O4 . . 124.9(3) ?
O3 C17 C14 . . 122.7(3) ?
O4 C17 C14 . . 112.4(3) ?
O6 C21 O5 . . 125.0(3) ?
O6 C21 C22 . . 119.0(2) ?
O5 C21 C22 . . 115.9(2) ?
N2 C22 C23 . . 121.9(2) ?
N2 C22 C21 . . 113.7(2) ?
C23 C22 C21 . . 124.3(2) ?
C22 C23 C24 . . 118.3(3) ?
C22 C23 H23A . . 120.8 ?
C24 C23 H23A . . 120.8 ?
C25 C24 C23 . . 119.3(3) ?
C25 C24 C27 . . 121.1(3) ?
C23 C24 C27 . . 119.5(3) ?
C26 C25 C24 . . 119.6(3) ?
C26 C25 H25A . . 120.2 ?
C24 C25 H25A . . 120.2 ?
N2 C26 C25 . . 121.1(3) ?
N2 C26 H26A . . 119.5 ?
C25 C26 H26A . . 119.5 ?
O8 C27 O7 . . 124.2(3) ?
O8 C27 C24 . . 121.8(3) ?
O7 C27 C24 . . 113.8(3) ?

loop_
_geom_bond_atom_site_label_1
_geom_bond_atom_site_label_2
_geom_bond_site_symmetry_2
_geom_bond_distance
_geom_bond_publ_flag
Cu O5 . 1.945(2) yes
Cu O1 . 1.948(2) yes
Cu N2 . 1.972(2) yes
Cu N1 . 1.975(2) yes
O1 C11 . 1.260(3) ?
O2 C11 . 1.235(3) ?
O2 O02 2_886 2.716(3) yes
O2 O01 2_786 2.736(3) yes
O3 C17 . 1.202(4) ?
O4 C17 . 1.313(4) ?
O4 O02 1_565 2.575(3) yes
O4 H4A . .939(19) ?
O5 C21 . 1.262(3) ?
O6 C21 . 1.236(3) ?
O6 O02 2_885 2.721(3) yes
O6 O01 2_785 2.764(3) yes
O7 C27 . 1.306(4) ?
O7 O01 1_545 2.600(3) yes
O7 H7A . .929(19) ?
O8 C27 . 1.210(4) ?
O01 H01A . .900(19) ?
O01 H01B . .918(19) ?
O02 H02A . .908(19) ?
O02 H02B . .920(19) ?
N1 C16 . 1.339(4) ?
N1 C12 . 1.347(3) ?
N2 C26 . 1.340(4) ?
N2 C22 . 1.347(3) ?
C11 C12 . 1.512(4) ?
C12 C13 . 1.381(4) ?
C13 C14 . 1.387(4) ?
C13 H13A . .9300 ?
C14 C15 . 1.390(4) ?
C14 C17 . 1.504(4) ?
C15 C16 . 1.379(4) ?
C15 H15A . .9300 ?
C16 H16A . .9300 ?
C21 C22 . 1.516(4) ?
C22 C23 . 1.378(4) ?
C23 C24 . 1.390(4) ?
C23 H23A . .9300 ?
C24 C25 . 1.379(4) ?
C24 C27 . 1.499(4) ?
C25 C26 . 1.378(4) ?
C25 H25A . .9300 ?
C26 H26A . .9300 ?
